data_2206272
loop_
_publ_author_name
'Huang, Wei'
'Qian, Hui-Fen'

_publ_section_title
;
 <i>trans</i>-1,2-Bis(4-pyridyl)ethylene monohydrate
;
_journal_issue 7
_journal_name_full 'Acta Crystallographica Section E'
_journal_page_first o2050
_journal_page_last o2052
_journal_paper_doi 10.1107/S1600536805017666
_journal_volume 61
_journal_year 2005
_chemical_formula_iupac 'C12 H10 N2, H2 O'
_chemical_formula_moiety 'C12 H10 N2, H2 O'
_chemical_formula_sum 'C12 H12 N2 O'
_chemical_formula_weight 200.24
_chemical_name_systematic
;
 Trans-1,2-bis(4-pyridyl)ethylene monohydrate
;
_space_group_IT_number 33
_symmetry_cell_setting orthorhombic
_symmetry_space_group_name_Hall 'P 2c -2n'
_symmetry_space_group_name_H-M 'P n a 21'
_atom_sites_solution_hydrogens geom
_atom_sites_solution_primary direct
_atom_sites_solution_secondary difmap
_cell_angle_alpha 90.00
_cell_angle_beta 90.00
_cell_angle_gamma 90.00
_cell_formula_units_Z 4
_cell_length_a 9.1778(18)
_cell_length_b 14.768(3)
_cell_length_c 7.6109(15)
_cell_measurement_reflns_used 4671
_cell_measurement_temperature 100(2)
_cell_measurement_theta_max 27.4835
_cell_measurement_theta_min 3.4765
_cell_volume 1031.6(4)
_computing_cell_refinement CrystalClear
_computing_data_collection 'CrystalClear (Molecular Structure Corporation & Rigaku Corporation, 2001)'
_computing_data_reduction 'TEXSAN (Molecular Structure Corporation & Rigaku Corporation, 2000)'
_computing_molecular_graphics SHELXTL
_computing_publication_material SHELXTL
_computing_structure_refinement SHELXTL
_computing_structure_solution 'SHELXTL (Bruker, 2000)'
_diffrn_ambient_temperature 100(2)
_diffrn_detector_area_resol_mean 14.6199
_diffrn_measured_fraction_theta_full 0.982
_diffrn_measured_fraction_theta_max 0.982
_diffrn_measurement_device_type 'Rigaku Mercury CCD area-detector'
_diffrn_measurement_method '\f and \w scans'
_diffrn_radiation_monochromator 'graphite monochromator'
_diffrn_radiation_source 'Rigaku rotating anode'
_diffrn_radiation_type MoK\a
_diffrn_radiation_wavelength 0.71073
_diffrn_reflns_av_R_equivalents 0.0718
_diffrn_reflns_av_sigmaI/netI 0.0308
_diffrn_reflns_limit_h_max 11
_diffrn_reflns_limit_h_min -11
_diffrn_reflns_limit_k_max 15
_diffrn_reflns_limit_k_min -18
_diffrn_reflns_limit_l_max 9
_diffrn_reflns_limit_l_min -9
_diffrn_reflns_number 9337
_diffrn_reflns_theta_full 26.99
_diffrn_reflns_theta_max 26.99
_diffrn_reflns_theta_min 4.65
_diffrn_standards_decay_% 0
_diffrn_standards_number 0
_exptl_absorpt_coefficient_mu 0.084
_exptl_absorpt_correction_T_max 0.9824
_exptl_absorpt_correction_T_min 0.9782
_exptl_absorpt_correction_type multi-scan
_exptl_absorpt_process_details '(REQAB; Jacobson, 1998)'
_exptl_crystal_colour colorless
_exptl_crystal_density_diffrn 1.289
_exptl_crystal_density_method 'not measured'
_exptl_crystal_description Block
_exptl_crystal_F_000 424
_exptl_crystal_size_max 0.30
_exptl_crystal_size_mid 0.20
_exptl_crystal_size_min 0.20
_refine_diff_density_max 0.199
_refine_diff_density_min -0.152
_refine_ls_extinction_method none
_refine_ls_goodness_of_fit_ref 1.168
_refine_ls_hydrogen_treatment mixed
_refine_ls_matrix_type full
_refine_ls_number_parameters 144
_refine_ls_number_reflns 1194
_refine_ls_number_restraints 1
_refine_ls_restrained_S_all 1.167
_refine_ls_R_factor_all 0.0367
_refine_ls_R_factor_gt 0.0362
_refine_ls_shift/su_max 0.000
_refine_ls_shift/su_mean 0.000
_refine_ls_structure_factor_coef Fsqd
_refine_ls_weighting_details 'w=1/[\s^2^(Fo^2^)+(0.0372P)^2^+0.2772P] where P=(Fo^2^+2Fc^2^)/3'
_refine_ls_weighting_scheme calc
_refine_ls_wR_factor_gt 0.0894
_refine_ls_wR_factor_ref 0.0895
_reflns_number_gt 1182
_reflns_number_total 1194
_reflns_threshold_expression I>2\s(I)
_cod_data_source_file rz6088.cif
_cod_data_source_block I
_cod_depositor_comments
;
The following automatic conversions were performed:
'_symmetry_cell_setting' value 'Orthorhombic' changed to 'orthorhombic'
according to '/home/saulius/struct/CIF-dictionaries/cif_core.dic'
dictionary named 'cif_core.dic' version 2.4.1 from 2010-06-29.

Automatic conversion script
Id: cif_fix_enum 1527 2010-12-29 10:47:43Z saulius 

The following automatic conversions were performed:

'_symmetry_cell_setting' value 'Orthorhombic' changed to
'orthorhombic' according to
/home/saulius/struct/CIF-dictionaries/cif_core.dic dictionary named
'cif_core.dic' version 2.4.1 from 2010-06-29.

Automatic conversion script
Id: cif_fix_values 1715 2011-07-08 13:25:40Z adriana 
;
_cod_original_cell_volume 1031.5(4)
_cod_database_code 2206272
_cod_database_fobs_code 2206272

loop_
_symmetry_equiv_pos_as_xyz
'x, y, z'
'-x, -y, z+1/2'
'x+1/2, -y+1/2, z'
'-x+1/2, y+1/2, z+1/2'

loop_
_atom_site_label
_atom_site_fract_x
_atom_site_fract_y
_atom_site_fract_z
_atom_site_U_iso_or_equiv
_atom_site_adp_type
_atom_site_calc_flag
_atom_site_refinement_flags
_atom_site_occupancy
_atom_site_type_symbol
C1 0.1828(2) 0.61196(13) 0.2070(3) 0.0212(4) Uani d . 1 C
H1 0.2535 0.5861 0.2831 0.025 Uiso calc R 1 H
C2 0.1745(2) 0.70569(12) 0.1979(3) 0.0194(4) Uani d . 1 C
H2 0.2383 0.7424 0.2655 0.023 Uiso calc R 1 H
C3 0.07055(19) 0.74514(12) 0.0875(2) 0.0169(4) Uani d . 1 C
C4 -0.0196(2) 0.68695(13) -0.0068(3) 0.0200(4) Uani d . 1 C
H4 -0.0925 0.7106 -0.0825 0.024 Uiso calc R 1 H
C5 -0.0019(2) 0.59407(13) 0.0110(3) 0.0216(4) Uani d . 1 C
H5 -0.0642 0.5555 -0.0550 0.026 Uiso calc R 1 H
C6 0.0527(2) 0.84432(13) 0.0676(3) 0.0186(4) Uani d . 1 C
H6 -0.0232 0.8656 -0.0066 0.022 Uiso calc R 1 H
C7 0.13643(19) 0.90556(12) 0.1473(3) 0.0177(4) Uani d . 1 C
H7 0.2130 0.8836 0.2197 0.021 Uiso calc R 1 H
C8 0.1199(2) 1.00455(12) 0.1325(3) 0.0174(4) Uani d . 1 C
C9 -0.0053(2) 1.04779(13) 0.0708(3) 0.0209(4) Uani d . 1 C
H9 -0.0877 1.0134 0.0356 0.025 Uiso calc R 1 H
C10 -0.0078(2) 1.14180(14) 0.0616(3) 0.0239(5) Uani d . 1 C
H10 -0.0941 1.1703 0.0202 0.029 Uiso calc R 1 H
C11 0.2240(2) 1.15229(13) 0.1681(3) 0.0234(4) Uani d . 1 C
H11 0.3050 1.1884 0.2016 0.028 Uiso calc R 1 H
C12 0.2359(2) 1.05955(13) 0.1844(3) 0.0202(4) Uani d . 1 C
H12 0.3223 1.0333 0.2306 0.024 Uiso calc R 1 H
H1A 0.118(4) 0.421(3) 0.037(6) 0.064(11) Uiso d . 1 H
H1B 0.109(4) 0.327(3) 0.032(6) 0.081(13) Uiso d . 1 H
N1 0.09747(18) 0.55563(10) 0.1153(2) 0.0224(4) Uani d . 1 N
N2 0.1049(2) 1.19441(11) 0.1080(2) 0.0246(4) Uani d . 1 N
O1 0.1330(2) 0.37520(11) -0.0280(2) 0.0323(4) Uani d . 1 O

loop_
_atom_site_aniso_label
_atom_site_aniso_U_11
_atom_site_aniso_U_22
_atom_site_aniso_U_33
_atom_site_aniso_U_12
_atom_site_aniso_U_13
_atom_site_aniso_U_23
C1 0.0228(9) 0.0184(9) 0.0223(10) 0.0033(7) 0.0036(9) 0.0025(8)
C2 0.0202(9) 0.0169(9) 0.0211(10) -0.0004(7) 0.0022(8) -0.0008(8)
C3 0.0192(8) 0.0135(8) 0.0182(9) 0.0002(6) 0.0053(8) 0.0006(7)
C4 0.0217(9) 0.0169(9) 0.0215(9) -0.0003(7) 0.0014(8) 0.0002(8)
C5 0.0251(10) 0.0155(9) 0.0242(11) -0.0036(7) 0.0050(8) -0.0040(8)
C6 0.0204(9) 0.0159(9) 0.0196(9) 0.0006(7) -0.0001(8) 0.0005(7)
C7 0.0179(8) 0.0153(9) 0.0200(10) 0.0015(6) 0.0009(7) 0.0019(7)
C8 0.0251(9) 0.0138(8) 0.0134(9) 0.0003(7) 0.0028(7) 0.0001(7)
C9 0.0249(9) 0.0173(9) 0.0205(9) -0.0018(7) -0.0013(8) -0.0016(8)
C10 0.0322(10) 0.0179(9) 0.0216(10) 0.0060(8) -0.0025(9) -0.0009(8)
C11 0.0324(11) 0.0173(8) 0.0205(10) -0.0054(8) 0.0007(9) -0.0032(7)
C12 0.0226(9) 0.0201(9) 0.0178(9) 0.0004(7) -0.0014(8) -0.0008(8)
N1 0.0293(8) 0.0133(7) 0.0246(9) 0.0016(6) 0.0069(8) 0.0018(7)
N2 0.0382(9) 0.0144(7) 0.0211(9) 0.0003(7) -0.0010(8) -0.0009(7)
O1 0.0483(10) 0.0170(8) 0.0314(9) -0.0002(7) 0.0124(8) 0.0006(7)

loop_
_atom_type_symbol
_atom_type_description
_atom_type_scat_dispersion_real
_atom_type_scat_dispersion_imag
_atom_type_scat_source
C C 0.0033 0.0000 'International Tables Vol C Tables 4.2.6.8 and 6.1.1.4'
H H 0.0000 0.0000 'International Tables Vol C Tables 4.2.6.8 and 6.1.1.4'
N N 0.0061 0.0000 'International Tables Vol C Tables 4.2.6.8 and 6.1.1.4'
O O 0.0106 0.0000 'International Tables Vol C Tables 4.2.6.8 and 6.1.1.4'

loop_
_geom_angle_atom_site_label_1
_geom_angle_atom_site_label_2
_geom_angle_atom_site_label_3
_geom_angle
_geom_angle_publ_flag
N1 C1 C2 124.18(18) ?
N1 C1 H1 117.9 ?
C2 C1 H1 117.9 ?
C1 C2 C3 118.87(18) ?
C1 C2 H2 120.6 ?
C3 C2 H2 120.6 ?
C4 C3 C2 117.25(17) ?
C4 C3 C6 119.47(17) ?
C2 C3 C6 123.28(16) ?
C5 C4 C3 119.38(18) ?
C5 C4 H4 120.3 ?
C3 C4 H4 120.3 ?
N1 C5 C4 123.89(18) ?
N1 C5 H5 118.1 ?
C4 C5 H5 118.1 ?
C7 C6 C3 124.08(17) y
C7 C6 H6 118.0 ?
C3 C6 H6 118.0 ?
C6 C7 C8 125.35(17) y
C6 C7 H7 117.3 ?
C8 C7 H7 117.3 ?
C12 C8 C9 117.16(17) ?
C12 C8 C7 118.50(17) ?
C9 C8 C7 124.34(17) ?
C10 C9 C8 119.19(18) ?
C10 C9 H9 120.4 ?
C8 C9 H9 120.4 ?
N2 C10 C9 123.51(19) ?
N2 C10 H10 118.2 ?
C9 C10 H10 118.2 ?
N2 C11 C12 123.85(19) ?
N2 C11 H11 118.1 ?
C12 C11 H11 118.1 ?
C11 C12 C8 119.47(18) ?
C11 C12 H12 120.3 ?
C8 C12 H12 120.3 ?
C5 N1 C1 116.43(16) ?
C11 N2 C10 116.79(17) ?
H1A O1 H1B 108(4) ?

loop_
_geom_bond_atom_site_label_1
_geom_bond_atom_site_label_2
_geom_bond_distance
_geom_bond_publ_flag
C1 N1 1.339(3) y
C1 C2 1.388(3) ?
C1 H1 0.9500 ?
C2 C3 1.399(3) ?
C2 H2 0.9500 ?
C3 C4 1.392(3) ?
C3 C6 1.482(2) y
C4 C5 1.388(3) ?
C4 H4 0.9500 ?
C5 N1 1.336(3) y
C5 H5 0.9500 ?
C6 C7 1.333(3) y
C6 H6 0.9500 ?
C7 C8 1.474(2) y
C7 H7 0.9500 ?
C8 C12 1.396(3) ?
C8 C9 1.396(3) ?
C9 C10 1.390(3) ?
C9 H9 0.9500 ?
C10 N2 1.341(3) y
C10 H10 0.9500 ?
C11 N2 1.338(3) y
C11 C12 1.379(3) ?
C11 H11 0.9500 ?
C12 H12 0.9500 ?
O1 H1A 0.85(4) ?
O1 H1B 0.87(5) ?

loop_
_geom_hbond_atom_site_label_D
_geom_hbond_atom_site_label_H
_geom_hbond_atom_site_label_A
_geom_hbond_site_symmetry_A
_geom_hbond_distance_DH
_geom_hbond_distance_HA
_geom_hbond_distance_DA
_geom_hbond_angle_DHA
C7 H7 O1 4 0.95 2.39 3.284(3) 157.2
O1 H1B N2 1_545 0.87(5) 2.05(5) 2.875(2) 159(4)
O1 H1A N1 . 0.85(4) 2.08(4) 2.897(2) 161(4)

loop_
_geom_torsion_atom_site_label_1
_geom_torsion_atom_site_label_2
_geom_torsion_atom_site_label_3
_geom_torsion_atom_site_label_4
_geom_torsion
_geom_torsion_publ_flag
N1 C1 C2 C3 0.4(3) ?
C1 C2 C3 C4 0.3(3) ?
C1 C2 C3 C6 -179.84(18) ?
C2 C3 C4 C5 -0.7(3) ?
C6 C3 C4 C5 179.49(18) ?
C3 C4 C5 N1 0.4(3) ?
C4 C3 C6 C7 -177.7(2) ?
C2 C3 C6 C7 2.5(3) y
C3 C6 C7 C8 -178.96(19) y
C6 C7 C8 C12 -163.5(2) ?
C6 C7 C8 C9 17.1(3) y
C12 C8 C9 C10 1.0(3) ?
C7 C8 C9 C10 -179.58(19) ?
C8 C9 C10 N2 0.5(3) ?
N2 C11 C12 C8 1.5(3) ?
C9 C8 C12 C11 -1.9(3) ?
C7 C8 C12 C11 178.63(18) ?
C4 C5 N1 C1 0.3(3) ?
C2 C1 N1 C5 -0.7(3) ?
C12 C11 N2 C10 0.0(3) ?
C9 C10 N2 C11 -1.0(3) ?

loop_
_cod_related_entry_id
_cod_related_entry_database
_cod_related_entry_code
1 ChemSpider 30654825
